data_1518737
loop_
_publ_author_name
'Nielsen, Christian Benedikt Orea'
'S\/orensen, Henning Osholm'
'Kongsted, Jacob'

_publ_section_title
;
 Comparison between Theoretically and Experimentally Determined Electronic
 Properties: Applications to Two-Photon Singlet Oxygen Sensitizers.
;
_journal_issue 10
_journal_name_full 'The journal of physical chemistry. A'
_journal_page_first 1906
_journal_page_last 1916
_journal_paper_doi 10.1021/jp5122849
_journal_volume 119
_journal_year 2015
_chemical_formula_moiety 'C48 H36 N2 O2, C7 H8'
_chemical_formula_sum 'C55 H44 N2 O2'
_chemical_formula_weight 764.92
_chemical_name_systematic
; 
 ? 
;
_space_group_IT_number 2
_symmetry_cell_setting triclinic
_symmetry_space_group_name_Hall '-P 1'
_symmetry_space_group_name_H-M 'P -1'
_atom_sites_solution_hydrogens geom
_atom_sites_solution_primary direct
_atom_sites_solution_secondary difmap
_audit_creation_method SHELXL-97
_cell_angle_alpha 92.898(10)
_cell_angle_beta 97.615(9)
_cell_angle_gamma 107.974(9)
_cell_formula_units_Z 1
_cell_length_a 8.5037(11)
_cell_length_b 9.8109(13)
_cell_length_c 13.1211(7)
_cell_measurement_reflns_used 10036
_cell_measurement_temperature 122(1)
_cell_measurement_theta_max 25.01
_cell_measurement_theta_min 1.57
_cell_volume 1027.2(2)
_computing_cell_refinement 'DIRAX (Duisenberg, 1992)'
_computing_data_collection 'COLLECT (Nonius, 1999)'
_computing_data_reduction 'EvalCCD (Duisenberg, 2003)'
_computing_molecular_graphics 'Ortep II (Johnson, 1976)'
_computing_structure_refinement 'SHELXL-97 (Sheldrick, 1997)'
_computing_structure_solution 'SHELXS-97 (Sheldrick, 1990)'
_diffrn_ambient_temperature 122(1)
_diffrn_measured_fraction_theta_full 0.999
_diffrn_measured_fraction_theta_max 0.999
_diffrn_measurement_device_type 'Nonius KappaCCD'
_diffrn_measurement_method '\w and \f scans'
_diffrn_radiation_monochromator graphite
_diffrn_radiation_source 'fine-focus sealed tube'
_diffrn_radiation_type MoK\a
_diffrn_radiation_wavelength 0.71073
_diffrn_reflns_av_R_equivalents 0.0668
_diffrn_reflns_av_sigmaI/netI 0.0321
_diffrn_reflns_limit_h_max 10
_diffrn_reflns_limit_h_min -10
_diffrn_reflns_limit_k_max 11
_diffrn_reflns_limit_k_min -11
_diffrn_reflns_limit_l_max 15
_diffrn_reflns_limit_l_min -15
_diffrn_reflns_number 24859
_diffrn_reflns_theta_full 25.01
_diffrn_reflns_theta_max 25.01
_diffrn_reflns_theta_min 1.57
_exptl_absorpt_coefficient_mu 0.074
_exptl_absorpt_correction_type none
_exptl_crystal_density_diffrn 1.237
_exptl_crystal_density_method 'not measured'
_exptl_crystal_description Needle
_exptl_crystal_F_000 404
_exptl_crystal_size_max 0.52
_exptl_crystal_size_mid 0.18
_exptl_crystal_size_min 0.10
_refine_diff_density_max 0.336
_refine_diff_density_min -0.251
_refine_diff_density_rms 0.045
_refine_ls_extinction_method none
_refine_ls_goodness_of_fit_ref 1.008
_refine_ls_hydrogen_treatment constr
_refine_ls_matrix_type full
_refine_ls_number_parameters 266
_refine_ls_number_reflns 3618
_refine_ls_number_restraints 33
_refine_ls_restrained_S_all 1.006
_refine_ls_R_factor_all 0.0706
_refine_ls_R_factor_gt 0.0495
_refine_ls_shift/su_max 0.065
_refine_ls_shift/su_mean 0.002
_refine_ls_structure_factor_coef Fsqd
_refine_ls_weighting_details 'calc w=1/[\s^2^(Fo^2^)+(0.0553P)^2^+0.6736P] where P=(Fo^2^+2Fc^2^)/3'
_refine_ls_weighting_scheme calc
_refine_ls_wR_factor_gt 0.1128
_refine_ls_wR_factor_ref 0.1283
_reflns_number_gt 2812
_reflns_number_total 3618
_reflns_threshold_expression >2sigma(I)
_cod_data_source_file jp5122849_si_002.cif
_cod_data_source_block toluene
_cod_depositor_comments
;
The following automatic conversions were performed:
'_atom_site_symetry_multiplicity' tag replaced with
'_atom_site_symmetry_multiplicity'.

Automatic conversion script
Id: cif_correct_tags 1440 2010-10-19 06:21:57Z saulius 

The following automatic conversions were performed:

'_exptl_absorpt_correction_type' value 'None' changed to 'none'
according to
/usr/data/users/saulius/crontab/automatic-downloads/rss-feeds/ACS/lib/dictionaries/cif_core.dic
dictionary named 'cif_core.dic' version 2.4.2 from 2011-04-26.

Automatic conversion script
Id: cif_fix_values 3008 2015-01-20 13:52:24Z robertas 

 Adding full bibliography for 1518735--1518737.cif.
;
_cod_database_code 1518737

loop_
_symmetry_equiv_pos_as_xyz
'x, y, z'
'-x, -y, -z'

loop_
_atom_site_label
_atom_site_type_symbol
_atom_site_fract_x
_atom_site_fract_y
_atom_site_fract_z
_atom_site_U_iso_or_equiv
_atom_site_adp_type
_atom_site_occupancy
_atom_site_symmetry_multiplicity
_atom_site_calc_flag
_atom_site_refinement_flags
_atom_site_disorder_assembly
_atom_site_disorder_group
O1 O -0.53017(19) 0.15213(17) -0.13079(12) 0.0458(4) Uani 1 1 d . . .
N1 N 0.54201(19) 0.47192(16) 0.33730(12) 0.0255(4) Uani 1 1 d . . .
C1 C -0.3405(2) 0.4855(2) 0.03799(14) 0.0258(4) Uani 1 1 d . . .
C2 C -0.4640(2) 0.3762(2) -0.02985(14) 0.0276(4) Uani 1 1 d . . .
C3 C -0.6187(2) 0.3923(2) -0.06542(14) 0.0275(4) Uani 1 1 d . . .
H3 H -0.6995 0.3166 -0.1102 0.033 Uiso 1 1 calc R . .
C4 C -0.4356(3) 0.2423(3) -0.06611(19) 0.0451(6) Uani 1 1 d . . .
H4 H -0.3357 0.2259 -0.0364 0.071(8) Uiso 1 1 calc R . .
C5 C -0.1769(2) 0.4710(2) 0.07747(14) 0.0276(4) Uani 1 1 d . . .
H5 H -0.1472 0.3965 0.0439 0.033 Uiso 1 1 calc R . .
C6 C -0.0665(2) 0.5521(2) 0.15565(14) 0.0255(4) Uani 1 1 d . . .
H6 H -0.0922 0.6311 0.1859 0.031 Uiso 1 1 calc R . .
C7 C 0.0910(2) 0.53125(19) 0.19962(14) 0.0229(4) Uani 1 1 d . . .
C8 C 0.1399(2) 0.4144(2) 0.16655(14) 0.0248(4) Uani 1 1 d . . .
H8 H 0.0697 0.3458 0.1126 0.030 Uiso 1 1 calc R . .
C9 C 0.2886(2) 0.39738(19) 0.21103(14) 0.0248(4) Uani 1 1 d . . .
H9 H 0.3194 0.3179 0.1867 0.030(5) Uiso 1 1 calc R . .
C10 C 0.3940(2) 0.49517(19) 0.29112(14) 0.0221(4) Uani 1 1 d . . .
C11 C 0.3461(2) 0.61142(19) 0.32520(14) 0.0231(4) Uani 1 1 d . . .
H11 H 0.4157 0.6792 0.3798 0.028 Uiso 1 1 calc R . .
C12 C 0.1974(2) 0.6285(2) 0.27977(14) 0.0245(4) Uani 1 1 d . . .
H12 H 0.1671 0.7085 0.3038 0.029 Uiso 1 1 calc R . .
C13 C 0.6879(2) 0.58470(19) 0.38156(14) 0.0217(4) Uani 1 1 d . . .
C14 C 0.7295(2) 0.72032(19) 0.34482(14) 0.0247(4) Uani 1 1 d . . .
H14 H 0.6584 0.7388 0.2888 0.030 Uiso 1 1 calc R . .
C15 C 0.8740(2) 0.8281(2) 0.38965(16) 0.0295(5) Uani 1 1 d . . .
H15 H 0.9010 0.9200 0.3641 0.035 Uiso 1 1 calc R . .
C16 C 0.9799(2) 0.8034(2) 0.47157(16) 0.0323(5) Uani 1 1 d . . .
H16 H 1.0787 0.8778 0.5022 0.039 Uiso 1 1 calc R . .
C17 C 0.9395(2) 0.6689(2) 0.50783(15) 0.0287(4) Uani 1 1 d . . .
H17 H 1.0112 0.6507 0.5637 0.034 Uiso 1 1 calc R . .
C18 C 0.7956(2) 0.5607(2) 0.46354(14) 0.0245(4) Uani 1 1 d . . .
H18 H 0.7696 0.4688 0.4892 0.029 Uiso 1 1 calc R . .
C19 C 0.5412(2) 0.32558(19) 0.34198(14) 0.0220(4) Uani 1 1 d . . .
C20 C 0.6571(2) 0.2792(2) 0.29741(14) 0.0264(4) Uani 1 1 d . . .
H20 H 0.7381 0.3444 0.2646 0.032 Uiso 1 1 calc R . .
C21 C 0.6546(3) 0.1380(2) 0.30078(16) 0.0321(5) Uani 1 1 d . . .
H21 H 0.7340 0.1064 0.2701 0.038 Uiso 1 1 calc R . .
C22 C 0.5379(3) 0.0426(2) 0.34831(16) 0.0326(5) Uani 1 1 d . . .
H22 H 0.5365 -0.0545 0.3503 0.039 Uiso 1 1 calc R . .
C23 C 0.4227(3) 0.0893(2) 0.39322(15) 0.0319(5) Uani 1 1 d . . .
H23 H 0.3423 0.0240 0.4263 0.038 Uiso 1 1 calc R . .
C24 C 0.4237(2) 0.2307(2) 0.39022(14) 0.0257(4) Uani 1 1 d . . .
H24 H 0.3444 0.2623 0.4210 0.031 Uiso 1 1 calc R . .
C31 C -0.1303(6) 0.9844(5) 0.0193(4) 0.030(2) Uiso 0.321(5) 1 d PGU A 1
H31 H -0.2440 0.9793 0.0011 0.036 Uiso 0.321(5) 1 calc PR A 1
C32 C -0.0672(7) 0.9752(5) 0.1222(3) 0.0398(19) Uiso 0.321(5) 1 d PGU A 1
H32 H -0.1388 0.9619 0.1731 0.048 Uiso 0.321(5) 1 calc PR A 1
C33 C 0.1020(6) 0.9856(5) 0.1500(4) 0.032(3) Uiso 0.321(5) 1 d PGU A 1
H33 H 0.1448 0.9793 0.2196 0.039 Uiso 0.321(5) 1 calc PR A 1
C34 C 0.2067(6) 1.0051(7) 0.0750(5) 0.0431(19) Uiso 0.321(5) 1 d PGU A 1
H34 H 0.3214 1.0135 0.0937 0.052 Uiso 0.321(5) 1 calc PR A 1
C35 C 0.1427(7) 1.0124(7) -0.0279(4) 0.077(5) Uiso 0.321(5) 1 d PGU A 1
H35 H 0.2146 1.0251 -0.0787 0.092 Uiso 0.321(5) 1 calc PR A 1
C36 C -0.0261(7) 1.0011(6) -0.0570(4) 0.044(2) Uiso 0.321(5) 1 d PGU A 1
C37 C -0.0951(11) 1.0064(8) -0.1687(6) 0.078(5) Uiso 0.321(5) 1 d PGU A 1
H37A H -0.2142 0.9972 -0.1747 0.117 Uiso 0.321(5) 1 calc PR A 1
H37B H -0.0817 0.9271 -0.2115 0.117 Uiso 0.321(5) 1 calc PR A 1
H37C H -0.0342 1.0984 -0.1923 0.117 Uiso 0.321(5) 1 calc PR A 1
C41 C 0.0999(14) 0.9973(14) -0.0540(9) 0.075(8) Uiso 0.179(5) 1 d PGU A 2
H41 H 0.2071 0.9969 -0.0668 0.089 Uiso 0.179(5) 1 calc PR A 2
C42 C -0.0168(17) 1.0040(15) -0.1339(9) 0.077(5) Uiso 0.179(5) 1 d PGU A 2
H42 H 0.0085 1.0062 -0.2023 0.092 Uiso 0.179(5) 1 calc PR A 2
C43 C -0.1703(15) 1.0075(13) -0.1157(8) 0.069(7) Uiso 0.179(5) 1 d PGU A 2
H43 H -0.2517 1.0121 -0.1713 0.083 Uiso 0.179(5) 1 calc PR A 2
C44 C -0.2060(12) 1.0043(12) -0.0180(9) 0.050(4) Uiso 0.179(5) 1 d PGU A 2
H44 H -0.3119 1.0081 -0.0050 0.060 Uiso 0.179(5) 1 calc PR A 2
C45 C -0.0898(13) 0.9958(11) 0.0614(8) 0.045(5) Uiso 0.179(5) 1 d PGU A 2
H45 H -0.1159 0.9930 0.1296 0.054 Uiso 0.179(5) 1 calc PR A 2
C46 C 0.0634(13) 0.9912(10) 0.0443(7) 0.042(3) Uiso 0.179(5) 1 d PGU A 2
C47 C 0.1873(19) 0.9793(14) 0.1303(11) 0.057(6) Uiso 0.179(5) 1 d PGU A 2
H47A H 0.2908 0.9812 0.1045 0.085 Uiso 0.179(5) 1 calc PR A 2
H47B H 0.1426 0.8886 0.1605 0.085 Uiso 0.179(5) 1 calc PR A 2
H47C H 0.2107 1.0602 0.1831 0.085 Uiso 0.179(5) 1 calc PR A 2

loop_
_atom_site_aniso_label
_atom_site_aniso_U_11
_atom_site_aniso_U_22
_atom_site_aniso_U_33
_atom_site_aniso_U_23
_atom_site_aniso_U_13
_atom_site_aniso_U_12
O1 0.0360(9) 0.0443(9) 0.0532(10) -0.0148(8) -0.0073(8) 0.0159(7)
N1 0.0210(8) 0.0173(8) 0.0363(9) 0.0013(7) -0.0056(7) 0.0077(6)
C1 0.0224(10) 0.0354(11) 0.0212(9) 0.0058(8) 0.0025(8) 0.0114(8)
C2 0.0238(10) 0.0343(11) 0.0259(10) 0.0005(8) 0.0002(8) 0.0127(9)
C3 0.0233(10) 0.0336(11) 0.0244(10) 0.0003(8) -0.0011(8) 0.0098(8)
C4 0.0298(12) 0.0483(14) 0.0553(15) -0.0127(12) -0.0128(11) 0.0206(11)
C5 0.0244(10) 0.0355(11) 0.0260(10) 0.0039(8) 0.0023(8) 0.0145(9)
C6 0.0239(10) 0.0299(10) 0.0261(10) 0.0055(8) 0.0036(8) 0.0128(8)
C7 0.0190(9) 0.0265(10) 0.0243(10) 0.0081(8) 0.0044(8) 0.0075(8)
C8 0.0219(10) 0.0251(10) 0.0237(9) 0.0017(8) -0.0023(8) 0.0049(8)
C9 0.0245(10) 0.0215(9) 0.0285(10) 0.0008(8) -0.0005(8) 0.0094(8)
C10 0.0190(9) 0.0205(9) 0.0266(10) 0.0064(8) 0.0004(8) 0.0069(7)
C11 0.0229(10) 0.0200(9) 0.0246(10) 0.0012(7) -0.0012(8) 0.0062(8)
C12 0.0241(10) 0.0229(10) 0.0285(10) 0.0037(8) 0.0033(8) 0.0107(8)
C13 0.0196(9) 0.0203(9) 0.0262(9) -0.0014(7) 0.0022(8) 0.0086(7)
C14 0.0251(10) 0.0237(10) 0.0270(10) 0.0010(8) 0.0029(8) 0.0111(8)
C15 0.0298(11) 0.0188(9) 0.0407(12) 0.0011(8) 0.0103(9) 0.0069(8)
C16 0.0221(10) 0.0266(10) 0.0435(12) -0.0083(9) 0.0030(9) 0.0037(8)
C17 0.0224(10) 0.0314(11) 0.0334(11) -0.0063(8) -0.0030(8) 0.0145(8)
C18 0.0237(10) 0.0232(10) 0.0286(10) 0.0015(8) 0.0010(8) 0.0117(8)
C19 0.0216(9) 0.0185(9) 0.0250(9) 0.0013(7) -0.0056(8) 0.0088(8)
C20 0.0258(10) 0.0247(10) 0.0277(10) 0.0038(8) 0.0017(8) 0.0076(8)
C21 0.0347(12) 0.0291(11) 0.0372(11) -0.0009(9) 0.0047(9) 0.0180(9)
C22 0.0403(12) 0.0188(10) 0.0382(11) 0.0038(8) -0.0011(9) 0.0115(9)
C23 0.0341(12) 0.0258(10) 0.0328(11) 0.0086(8) 0.0025(9) 0.0057(9)
C24 0.0241(10) 0.0254(10) 0.0274(10) -0.0001(8) 0.0003(8) 0.0093(8)

loop_
_atom_type_symbol
_atom_type_description
_atom_type_scat_dispersion_real
_atom_type_scat_dispersion_imag
_atom_type_scat_source
C C 0.0033 0.0016 'International Tables Vol C Tables 4.2.6.8 and 6.1.1.4'
H H 0.0000 0.0000 'International Tables Vol C Tables 4.2.6.8 and 6.1.1.4'
O O 0.0106 0.0060 'International Tables Vol C Tables 4.2.6.8 and 6.1.1.4'
N N 0.0061 0.0033 'International Tables Vol C Tables 4.2.6.8 and 6.1.1.4'

loop_
_geom_angle_atom_site_label_1
_geom_angle_atom_site_label_2
_geom_angle_atom_site_label_3
_geom_angle
_geom_angle_site_symmetry_1
C10 N1 C13 123.28(14) .
C10 N1 C19 117.84(14) .
C13 N1 C19 118.85(14) .
C3 C1 C2 116.67(17) 2_465
C3 C1 C5 121.49(18) 2_465
C2 C1 C5 121.84(17) .
C3 C2 C1 120.62(18) .
C3 C2 C4 117.32(18) .
C1 C2 C4 122.06(17) .
C1 C3 C2 122.71(18) 2_465
C1 C3 H3 118.6 2_465
C2 C3 H3 118.6 .
O1 C4 C2 124.61(19) .
O1 C4 H4 117.7 .
C2 C4 H4 117.7 .
C6 C5 C1 126.26(18) .
C6 C5 H5 116.9 .
C1 C5 H5 116.9 .
C5 C6 C7 126.17(18) .
C5 C6 H6 116.9 .
C7 C6 H6 116.9 .
C12 C7 C8 117.40(16) .
C12 C7 C6 119.68(17) .
C8 C7 C6 122.90(17) .
C9 C8 C7 121.16(17) .
C9 C8 H8 119.4 .
C7 C8 H8 119.4 .
C8 C9 C10 121.00(17) .
C8 C9 H9 119.5 .
C10 C9 H9 119.5 .
C9 C10 C11 118.35(16) .
C9 C10 N1 119.59(16) .
C11 C10 N1 122.03(16) .
C12 C11 C10 120.39(17) .
C12 C11 H11 119.8 .
C10 C11 H11 119.8 .
C11 C12 C7 121.69(17) .
C11 C12 H12 119.2 .
C7 C12 H12 119.2 .
C14 C13 C18 118.43(17) .
C14 C13 N1 121.87(16) .
C18 C13 N1 119.69(16) .
C15 C14 C13 120.32(17) .
C15 C14 H14 119.8 .
C13 C14 H14 119.8 .
C14 C15 C16 120.83(18) .
C14 C15 H15 119.6 .
C16 C15 H15 119.6 .
C17 C16 C15 119.00(18) .
C17 C16 H16 120.5 .
C15 C16 H16 120.5 .
C18 C17 C16 120.55(18) .
C18 C17 H17 119.7 .
C16 C17 H17 119.7 .
C17 C18 C13 120.86(17) .
C17 C18 H18 119.6 .
C13 C18 H18 119.6 .
C24 C19 C20 120.03(17) .
C24 C19 N1 119.98(16) .
C20 C19 N1 119.99(17) .
C21 C20 C19 119.86(18) .
C21 C20 H20 120.1 .
C19 C20 H20 120.1 .
C22 C21 C20 120.57(18) .
C22 C21 H21 119.7 .
C20 C21 H21 119.7 .
C21 C22 C23 119.48(18) .
C21 C22 H22 120.3 .
C23 C22 H22 120.3 .
C22 C23 C24 120.51(18) .
C22 C23 H23 119.7 .
C24 C23 H23 119.7 .
C19 C24 C23 119.55(18) .
C19 C24 H24 120.2 .
C23 C24 H24 120.2 .
C32 C31 C36 120.4 .
C32 C31 H31 119.8 .
C36 C31 H31 119.8 .
C31 C32 C33 120.1 .
C31 C32 H32 120.0 .
C33 C32 H32 120.0 .
C34 C33 C32 119.8 .
C34 C33 H33 120.1 .
C32 C33 H33 120.1 .
C33 C34 C35 120.0 .
C33 C34 H34 120.0 .
C35 C34 H34 120.0 .
C34 C35 C36 120.9 .
C34 C35 H35 119.5 .
C36 C35 H35 119.5 .
C35 C36 C31 118.9 .
C35 C36 C37 120.6 .
C31 C36 C37 120.5 .
C36 C37 H37A 109.5 .
C36 C37 H37B 109.5 .
H37A C37 H37B 109.5 .
C36 C37 H37C 109.5 .
H37A C37 H37C 109.5 .
H37B C37 H37C 109.5 .
C42 C41 C46 120.4 .
C42 C41 H41 119.8 .
C46 C41 H41 119.8 .
C41 C42 C43 120.1 .
C41 C42 H42 120.0 .
C43 C42 H42 120.0 .
C44 C43 C42 119.8 .
C44 C43 H43 120.1 .
C42 C43 H43 120.1 .
C43 C44 C45 120.0 .
C43 C44 H44 120.0 .
C45 C44 H44 120.0 .
C44 C45 C46 120.9 .
C44 C45 H45 119.5 .
C46 C45 H45 119.5 .
C45 C46 C41 118.9 .
C45 C46 C47 120.6 .
C41 C46 C47 120.5 .
C46 C47 H47A 109.5 .
C46 C47 H47B 109.5 .
H47A C47 H47B 109.5 .
C46 C47 H47C 109.5 .
H47A C47 H47C 109.5 .
H47B C47 H47C 109.5 .

loop_
_geom_bond_atom_site_label_1
_geom_bond_atom_site_label_2
_geom_bond_distance
_geom_bond_site_symmetry_2
O1 C4 1.206(3) .
N1 C10 1.411(2) .
N1 C13 1.413(2) .
N1 C19 1.438(2) .
C1 C3 1.391(3) 2_465
C1 C2 1.416(3) .
C1 C5 1.470(3) .
C2 C3 1.395(3) .
C2 C4 1.475(3) .
C3 C1 1.391(3) 2_465
C3 H3 0.9500 .
C4 H4 0.9500 .
C5 C6 1.330(3) .
C5 H5 0.9500 .
C6 C7 1.465(2) .
C6 H6 0.9500 .
C7 C12 1.396(3) .
C7 C8 1.402(3) .
C8 C9 1.383(3) .
C8 H8 0.9500 .
C9 C10 1.395(3) .
C9 H9 0.9500 .
C10 C11 1.397(3) .
C11 C12 1.387(3) .
C11 H11 0.9500 .
C12 H12 0.9500 .
C13 C14 1.395(3) .
C13 C18 1.396(3) .
C14 C15 1.384(3) .
C14 H14 0.9500 .
C15 C16 1.389(3) .
C15 H15 0.9500 .
C16 C17 1.383(3) .
C16 H16 0.9500 .
C17 C18 1.381(3) .
C17 H17 0.9500 .
C18 H18 0.9500 .
C19 C24 1.385(3) .
C19 C20 1.387(3) .
C20 C21 1.382(3) .
C20 H20 0.9500 .
C21 C22 1.378(3) .
C21 H21 0.9500 .
C22 C23 1.386(3) .
C22 H22 0.9500 .
C23 C24 1.387(3) .
C23 H23 0.9500 .
C24 H24 0.9500 .
C31 C32 1.403(3) .
C31 C36 1.405(3) .
C31 H31 0.9500 .
C32 C33 1.408(3) .
C32 H32 0.9500 .
C33 C34 1.394(3) .
C33 H33 0.9500 .
C34 C35 1.401(3) .
C34 H34 0.9500 .
C35 C36 1.404(3) .
C35 H35 0.9500 .
C36 C37 1.515(3) .
C37 H37A 0.9800 .
C37 H37B 0.9800 .
C37 H37C 0.9800 .
C41 C42 1.364(6) .
C41 C46 1.366(6) .
C41 H41 0.9500 .
C42 C43 1.368(6) .
C42 H42 0.9500 .
C43 C44 1.355(6) .
C43 H43 0.9500 .
C44 C45 1.362(6) .
C44 H44 0.9500 .
C45 C46 1.365(6) .
C45 H45 0.9500 .
C46 C47 1.473(7) .
C47 H47A 0.9800 .
C47 H47B 0.9800 .
C47 H47C 0.9800 .
